data_4511987
loop_
_publ_author_name
'D\;abrowa, Kajetan'
'Ceborska, Magdalena'
'Jurczak, Janusz'

_publ_section_title
;
 Trapping of Octameric Water Cluster by the Neutral Unclosed Cryptand
 Environment
;
_journal_issue 10
_journal_name_full 'Crystal Growth &amp; Design'
_journal_page_first 4906
_journal_paper_doi 10.1021/cg501314m
_journal_volume 14
_journal_year 2014
_chemical_formula_sum 'C32 H43 N7 O13'
_chemical_formula_weight 733.73
_chemical_name_systematic
;
 ?
;
_space_group_IT_number 2
_symmetry_cell_setting triclinic
_symmetry_space_group_name_Hall '-P 1'
_symmetry_space_group_name_H-M 'P -1'
_atom_sites_solution_hydrogens geom
_atom_sites_solution_primary direct
_atom_sites_solution_secondary difmap
_audit_creation_method SHELXL-97
_cell_angle_alpha 79.070(14)
_cell_angle_beta 74.952(11)
_cell_angle_gamma 80.468(13)
_cell_formula_units_Z 2
_cell_length_a 9.8071(12)
_cell_length_b 10.691(2)
_cell_length_c 18.124(2)
_cell_measurement_temperature 293(2)
_cell_measurement_theta_max 71.6
_cell_measurement_theta_min 4.2
_cell_volume 1788.2(5)
_computing_cell_refinement
;
CrysAlisPro, Agilent Technologies'
;
_computing_data_collection
;
CrysAlisPro, Agilent Technologies'
;
_computing_data_reduction
;
CrysAlisPro, Agilent Technologies'
;
_computing_structure_refinement 'SHELXL-97 (Sheldrick, 2008)'
_diffrn_ambient_temperature 293(2)
_diffrn_detector_area_resol_mean 16.2974
_diffrn_measured_fraction_theta_full 0.807
_diffrn_measured_fraction_theta_max 0.807
_diffrn_measurement_device_type 'SuperNova, Dual, Cu at zero, Eos'
_diffrn_radiation_monochromator mirror
_diffrn_radiation_source 'SuperNova (Cu) X-ray Source'
_diffrn_radiation_type CuK\a
_diffrn_radiation_wavelength 1.54184
_diffrn_reflns_av_R_equivalents 0.0274
_diffrn_reflns_av_sigmaI/netI 0.0348
_diffrn_reflns_limit_h_max 10
_diffrn_reflns_limit_h_min -11
_diffrn_reflns_limit_k_max 13
_diffrn_reflns_limit_k_min -12
_diffrn_reflns_limit_l_max 12
_diffrn_reflns_limit_l_min -21
_diffrn_reflns_number 9109
_diffrn_reflns_theta_full 71.57
_diffrn_reflns_theta_max 71.57
_diffrn_reflns_theta_min 4.24
_exptl_absorpt_coefficient_mu 0.902
_exptl_absorpt_correction_T_max 1.00000
_exptl_absorpt_correction_T_min 0.74440
_exptl_absorpt_correction_type multi-scan
_exptl_absorpt_process_details
;    
CrysAlisPro, Agilent Technologies,
Version 1.171.35.15 (release 03-08-2011 CrysAlis171 .NET)
(compiled Aug  3 2011,13:03:54)
Empirical absorption correction using spherical harmonics,
 implemented in SCALE3 ABSPACK scaling algorithm.
;
_exptl_crystal_colour colourless
_exptl_crystal_density_diffrn 1.363
_exptl_crystal_density_method 'not measured'
_exptl_crystal_description prismatic
_exptl_crystal_F_000 776
_exptl_crystal_size_max 0.35
_exptl_crystal_size_mid 0.2
_exptl_crystal_size_min 0.05
_refine_diff_density_max 0.384
_refine_diff_density_min -0.323
_refine_diff_density_rms 0.062
_refine_ls_extinction_coef 0.0052(7)
_refine_ls_extinction_expression Fc^*^=kFc[1+0.001xFc^2^\l^3^/sin(2\q)]^-1/4^
_refine_ls_extinction_method SHELXL
_refine_ls_goodness_of_fit_ref 1.139
_refine_ls_hydrogen_treatment mixed
_refine_ls_matrix_type full
_refine_ls_number_parameters 479
_refine_ls_number_reflns 5630
_refine_ls_number_restraints 3
_refine_ls_restrained_S_all 1.144
_refine_ls_R_factor_all 0.0989
_refine_ls_R_factor_gt 0.0648
_refine_ls_shift/su_max 0.000
_refine_ls_shift/su_mean 0.000
_refine_ls_structure_factor_coef Fsqd
_refine_ls_weighting_details 'calc w=1/[\s^2^(Fo^2^)+(0.1151P)^2^+0.7606P] where P=(Fo^2^+2Fc^2^)/3'
_refine_ls_weighting_scheme calc
_refine_ls_wR_factor_gt 0.1794
_refine_ls_wR_factor_ref 0.2355
_reflns_number_gt 3712
_reflns_number_total 5630
_reflns_threshold_expression >2\s(I)
_cod_data_source_file cg501314m_si_002.cif
_cod_data_source_block 1-4H2O@293K
_cod_depositor_comments 'Adding full bibliography for 4511986--4511988.cif.'
_cod_original_cell_volume 1788.1(5)
_cod_original_sg_symbol_H-M P-1
_cod_database_code 4511987

loop_
_symmetry_equiv_pos_as_xyz
'x, y, z'
'-x, -y, -z'

loop_
_atom_site_label
_atom_site_type_symbol
_atom_site_fract_x
_atom_site_fract_y
_atom_site_fract_z
_atom_site_U_iso_or_equiv
_atom_site_adp_type
_atom_site_occupancy
_atom_site_symmetry_multiplicity
_atom_site_calc_flag
_atom_site_refinement_flags
O3 O 0.5202(3) -0.1229(3) 0.2049(2) 0.1098(13) Uani 1 1 d .
C1 C 0.5301(5) 0.1219(4) 0.4090(2) 0.0743(11) Uani 1 1 d .
C6 C 0.6090(4) 0.0131(4) 0.3863(2) 0.0715(11) Uani 1 1 d .
H2A H 0.6836 -0.0263 0.4087 0.086 Uiso 1 1 calc R
C5 C 0.5769(3) -0.0378(4) 0.3296(2) 0.0650(10) Uani 1 1 d .
H3 H 0.6303 -0.1123 0.3135 0.078 Uiso 1 1 calc R
C4 C 0.4658(3) 0.0207(3) 0.2962(2) 0.0556(8) Uani 1 1 d .
C3 C 0.3866(5) 0.1292(4) 0.3218(3) 0.0932(15) Uani 1 1 d .
H5 H 0.3107 0.1682 0.3004 0.112 Uiso 1 1 calc R
C2 C 0.4174(6) 0.1816(5) 0.3787(3) 0.1033(17) Uani 1 1 d .
H6A H 0.3634 0.2551 0.3959 0.124 Uiso 1 1 calc R
C7 C 0.4410(3) -0.0340(3) 0.2316(2) 0.0578(9) Uani 1 1 d .
C8 C 0.2954(3) -0.0110(3) 0.1377(2) 0.0495(8) Uani 1 1 d .
C9 C 0.2321(3) -0.1188(3) 0.1433(2) 0.0553(9) Uani 1 1 d .
C10 C 0.1877(3) -0.1392(4) 0.0796(2) 0.0618(9) Uani 1 1 d .
H10 H 0.1422 -0.2104 0.0826 0.074 Uiso 1 1 calc R
C11 C 0.2121(4) -0.0527(4) 0.0125(2) 0.0652(10) Uani 1 1 d .
H11 H 0.1811 -0.0659 -0.0295 0.078 Uiso 1 1 calc R
C12 C 0.2810(4) 0.0528(4) 0.0053(2) 0.0659(10) Uani 1 1 d .
H12 H 0.3003 0.1085 -0.0412 0.079 Uiso 1 1 calc R
C13 C 0.3209(3) 0.0733(3) 0.0698(2) 0.0575(9) Uani 1 1 d .
C14 C 0.1997(4) -0.3305(3) 0.2143(2) 0.0661(10) Uani 1 1 d .
H14A H 0.2556 -0.3595 0.1667 0.079 Uiso 1 1 calc R
H14B H 0.1007 -0.3382 0.2185 0.079 Uiso 1 1 calc R
C15 C 0.2474(4) -0.4129(4) 0.2815(2) 0.0665(10) Uani 1 1 d .
C16 C 0.3590(4) -0.4268(5) 0.3903(3) 0.0772(11) Uani 1 1 d .
H16A H 0.3371 -0.5146 0.4011 0.093 Uiso 1 1 calc R
H16B H 0.3122 -0.3865 0.4355 0.093 Uiso 1 1 calc R
C17 C 0.5190(4) -0.4277(4) 0.3759(3) 0.0760(11) Uani 1 1 d .
H17A H 0.5385 -0.3411 0.3742 0.091 Uiso 1 1 calc R
H17B H 0.5510 -0.4810 0.4193 0.091 Uiso 1 1 calc R
C18 C 0.6049(4) -0.4759(5) 0.3023(3) 0.0807(12) Uani 1 1 d .
H18A H 0.5908 -0.4114 0.2585 0.097 Uiso 1 1 calc R
H18B H 0.5690 -0.5527 0.2977 0.097 Uiso 1 1 calc R
C19 C 0.7646(4) -0.5068(4) 0.2981(3) 0.0805(12) Uani 1 1 d .
H19A H 0.7814 -0.5853 0.3332 0.097 Uiso 1 1 calc R
H19B H 0.8143 -0.5213 0.2461 0.097 Uiso 1 1 calc R
C20 C 0.8569(4) -0.4148(4) 0.3861(3) 0.0667(10) Uani 1 1 d .
C21 C 0.9136(3) -0.3002(3) 0.3997(2) 0.0572(9) Uani 1 1 d .
C22 C 0.9595(4) -0.3067(4) 0.4661(3) 0.0730(11) Uani 1 1 d .
H22 H 0.9511 -0.3793 0.5037 0.088 Uiso 1 1 calc R
C23 C 1.0175(5) -0.2050(4) 0.4763(3) 0.0794(12) Uani 1 1 d .
H23 H 1.0505 -0.2082 0.5204 0.095 Uiso 1 1 calc R
C24 C 1.0262(4) -0.0977(4) 0.4203(2) 0.0699(10) Uani 1 1 d .
H24 H 1.0658 -0.0277 0.4257 0.084 Uiso 1 1 calc R
C25 C 0.9747(3) -0.0961(3) 0.3554(2) 0.0542(8) Uani 1 1 d .
C26 C 0.9778(3) 0.0194(4) 0.2949(2) 0.0603(9) Uani 1 1 d .
C27 C 0.9279(4) 0.1191(3) 0.1703(2) 0.0618(9) Uani 1 1 d .
H27A H 0.9547 0.0856 0.1217 0.074 Uiso 1 1 calc R
H27B H 0.9972 0.1749 0.1693 0.074 Uiso 1 1 calc R
C28 C 0.7822(4) 0.1974(3) 0.1775(2) 0.0630(9) Uani 1 1 d .
H28A H 0.7152 0.1448 0.1716 0.076 Uiso 1 1 calc R
H28B H 0.7498 0.2217 0.2287 0.076 Uiso 1 1 calc R
C29 C 0.7836(4) 0.3172(3) 0.1176(2) 0.0658(10) Uani 1 1 d .
H29A H 0.8250 0.2932 0.0668 0.079 Uiso 1 1 calc R
H29B H 0.8440 0.3731 0.1267 0.079 Uiso 1 1 calc R
C30 C 0.6368(5) 0.3914(4) 0.1182(3) 0.0741(11) Uani 1 1 d .
H30A H 0.5908 0.4078 0.1703 0.089 Uiso 1 1 calc R
H30B H 0.6471 0.4736 0.0850 0.089 Uiso 1 1 calc R
C31 C 0.5466(3) 0.3308(3) 0.0176(2) 0.0573(9) Uani 1 1 d .
C32 C 0.4512(3) 0.2493(3) 0.0003(2) 0.0594(9) Uani 1 1 d .
H32A H 0.3786 0.3034 -0.0226 0.071 Uiso 1 1 calc R
H32B H 0.5061 0.1931 -0.0359 0.071 Uiso 1 1 calc R
N1 N 0.5668(6) 0.1792(5) 0.4685(2) 0.1027(14) Uani 1 1 d .
N2 N 0.3287(3) 0.0194(3) 0.20410(17) 0.0583(7) Uani 1 1 d .
H2 H 0.2714 0.0768 0.2280 0.070 Uiso 1 1 calc R
N3 N 0.3028(3) -0.3583(3) 0.32432(19) 0.0696(9) Uani 1 1 d .
H3A H 0.3063 -0.2769 0.3128 0.083 Uiso 1 1 calc R
N4 N 0.8224(3) -0.4035(3) 0.3183(2) 0.0690(8) Uani 1 1 d .
H4 H 0.8344 -0.3340 0.2858 0.083 Uiso 1 1 calc R
N5 N 0.9204(2) -0.1965(3) 0.34458(17) 0.0543(7) Uani 1 1 d .
N6 N 0.9324(3) 0.0130(3) 0.23314(18) 0.0582(7) Uani 1 1 d .
H6 H 0.9042 -0.0574 0.2301 0.070 Uiso 1 1 calc R
N7 N 0.5477(3) 0.3225(3) 0.0918(2) 0.0669(8) Uani 1 1 d .
H7 H 0.4927 0.2737 0.1257 0.080 Uiso 1 1 calc R
O1 O 0.4854(8) 0.2690(5) 0.4931(3) 0.170(2) Uani 1 1 d .
O2 O 0.6709(5) 0.1300(5) 0.4919(2) 0.1353(16) Uani 1 1 d .
O4 O 0.2156(3) -0.1992(2) 0.21217(15) 0.0619(7) Uani 1 1 d .
O5 O 0.2354(4) -0.5287(3) 0.2943(2) 0.1093(12) Uani 1 1 d .
O6 O 0.8460(3) -0.5101(3) 0.4355(2) 0.0887(9) Uani 1 1 d .
O7 O 1.0223(3) 0.1172(3) 0.30359(18) 0.0858(9) Uani 1 1 d .
O8 O 0.6187(3) 0.3985(2) -0.03612(16) 0.0674(7) Uani 1 1 d .
O9 O 0.3871(3) 0.1756(3) 0.07085(16) 0.0720(7) Uani 1 1 d .
O2W O 0.1533(3) 0.4546(3) 0.06732(19) 0.0785(8) Uani 1 1 d G
H2WA H 0.1523 0.4066 0.1106 0.118 Uiso 1 1 d G
H2WB H 0.2255 0.4950 0.0562 0.118 Uiso 1 1 d G
O3W O 0.9134(3) 0.6413(3) 0.0618(2) 0.0958(10) Uani 1 1 d G
H3WB H 0.8789 0.6310 0.0252 0.144 Uiso 1 1 d G
H3WA H 0.9777 0.5790 0.0675 0.144 Uiso 1 1 d G
O1W O 0.1574(4) 0.3185(3) 0.2143(2) 0.1071(11) Uani 1 1 d G
H1WB H 0.0937 0.2767 0.2455 0.161 Uiso 1 1 d G
H1WA H 0.1672 0.3797 0.2355 0.161 Uiso 1 1 d G
O4W O 0.8186(3) -0.1961(3) 0.17656(17) 0.0789(8) Uani 1 1 d D
H4WB H 0.7769 -0.1339 0.1666 0.118 Uiso 1 1 d GD
H4WA H 0.8774 -0.2574 0.1496 0.118 Uiso 1 1 d GD

loop_
_atom_site_aniso_label
_atom_site_aniso_U_11
_atom_site_aniso_U_22
_atom_site_aniso_U_33
_atom_site_aniso_U_23
_atom_site_aniso_U_13
_atom_site_aniso_U_12
O3 0.102(2) 0.117(2) 0.142(3) -0.087(2) -0.077(2) 0.0520(19)
C1 0.098(3) 0.074(3) 0.062(3) -0.012(2) -0.027(2) -0.027(2)
C6 0.0559(18) 0.102(3) 0.061(2) -0.014(2) -0.0178(16) -0.0134(19)
C5 0.0527(16) 0.082(3) 0.063(2) -0.018(2) -0.0169(15) -0.0020(16)
C4 0.0641(17) 0.0527(18) 0.055(2) -0.0161(17) -0.0189(15) -0.0042(14)
C3 0.123(4) 0.078(3) 0.100(4) -0.040(3) -0.070(3) 0.029(3)
C2 0.148(4) 0.075(3) 0.104(4) -0.031(3) -0.069(4) 0.020(3)
C7 0.0579(17) 0.0564(19) 0.063(2) -0.0133(18) -0.0216(15) -0.0016(15)
C8 0.0482(14) 0.0535(18) 0.048(2) -0.0075(17) -0.0145(13) -0.0037(13)
C9 0.0480(15) 0.062(2) 0.054(2) -0.0052(19) -0.0147(14) 0.0000(14)
C10 0.0547(17) 0.064(2) 0.070(3) -0.010(2) -0.0230(16) -0.0043(15)
C11 0.068(2) 0.073(2) 0.063(3) -0.017(2) -0.0298(18) 0.0003(18)
C12 0.068(2) 0.067(2) 0.061(3) 0.000(2) -0.0227(17) -0.0027(17)
C13 0.0546(16) 0.058(2) 0.060(2) -0.0078(19) -0.0164(15) -0.0043(14)
C14 0.0641(19) 0.062(2) 0.074(3) -0.012(2) -0.0147(18) -0.0134(16)
C15 0.0650(19) 0.064(2) 0.070(3) -0.005(2) -0.0167(18) -0.0119(17)
C16 0.083(2) 0.084(3) 0.066(3) 0.000(2) -0.025(2) -0.016(2)
C17 0.080(2) 0.081(3) 0.075(3) -0.016(2) -0.026(2) -0.014(2)
C18 0.085(3) 0.083(3) 0.085(3) -0.021(2) -0.026(2) -0.024(2)
C19 0.085(2) 0.067(2) 0.099(3) -0.029(2) -0.026(2) -0.010(2)
C20 0.0612(19) 0.059(2) 0.078(3) 0.004(2) -0.0252(19) -0.0040(16)
C21 0.0515(15) 0.0534(19) 0.062(2) 0.0072(19) -0.0190(15) -0.0015(14)
C22 0.078(2) 0.067(2) 0.073(3) 0.011(2) -0.034(2) -0.0050(19)
C23 0.095(3) 0.076(3) 0.078(3) -0.002(3) -0.048(2) -0.008(2)
C24 0.076(2) 0.071(2) 0.070(3) -0.008(2) -0.032(2) -0.0090(18)
C25 0.0485(15) 0.0548(19) 0.060(2) -0.0053(18) -0.0188(14) -0.0035(13)
C26 0.0521(16) 0.059(2) 0.071(3) -0.006(2) -0.0195(16) -0.0074(14)
C27 0.0614(18) 0.061(2) 0.064(2) -0.002(2) -0.0207(16) -0.0093(15)
C28 0.0668(19) 0.0537(19) 0.067(3) -0.0003(19) -0.0208(17) -0.0049(16)
C29 0.081(2) 0.0524(19) 0.069(3) 0.0006(19) -0.0293(19) -0.0144(17)
C30 0.098(3) 0.050(2) 0.080(3) -0.007(2) -0.036(2) -0.0044(19)
C31 0.0548(16) 0.0480(18) 0.065(3) -0.0072(19) -0.0155(16) 0.0051(14)
C32 0.0557(16) 0.058(2) 0.058(2) -0.0003(18) -0.0134(15) -0.0001(15)
N1 0.147(4) 0.104(3) 0.078(3) -0.015(3) -0.044(3) -0.045(3)
N2 0.0524(13) 0.0637(17) 0.0608(19) -0.0168(15) -0.0169(12) 0.0008(12)
N3 0.0763(18) 0.0642(19) 0.073(2) -0.0065(18) -0.0239(16) -0.0158(15)
N4 0.0725(17) 0.0586(18) 0.078(2) 0.0000(17) -0.0278(16) -0.0110(14)
N5 0.0459(12) 0.0570(16) 0.0594(19) -0.0029(15) -0.0168(12) -0.0044(11)
N6 0.0588(14) 0.0552(16) 0.063(2) 0.0013(16) -0.0268(14) -0.0066(12)
N7 0.0754(18) 0.0546(17) 0.072(2) -0.0019(17) -0.0274(16) -0.0035(14)
O1 0.298(7) 0.111(3) 0.142(4) -0.061(3) -0.120(4) 0.012(4)
O2 0.125(3) 0.202(5) 0.112(3) -0.047(3) -0.049(3) -0.055(3)
O4 0.0744(14) 0.0542(13) 0.0575(17) -0.0085(13) -0.0141(11) -0.0110(11)
O5 0.166(3) 0.0634(18) 0.123(3) 0.0083(19) -0.079(3) -0.039(2)
O6 0.112(2) 0.0666(18) 0.092(2) 0.0163(18) -0.0450(19) -0.0224(16)
O7 0.112(2) 0.0717(17) 0.088(2) -0.0013(16) -0.0415(18) -0.0355(16)
O8 0.0652(13) 0.0587(14) 0.0736(18) -0.0086(14) -0.0095(12) -0.0069(11)
O9 0.0860(16) 0.0672(16) 0.0626(18) -0.0039(14) -0.0120(13) -0.0246(13)
O2W 0.0735(16) 0.0784(19) 0.088(2) -0.0061(16) -0.0316(15) -0.0095(13)
O3W 0.091(2) 0.088(2) 0.112(3) -0.038(2) -0.0291(18) 0.0152(16)
O1W 0.145(3) 0.105(2) 0.089(2) -0.002(2) -0.040(2) -0.060(2)
O4W 0.0781(16) 0.0823(18) 0.080(2) -0.0169(16) -0.0297(14) 0.0013(14)

loop_
_atom_type_symbol
_atom_type_description
_atom_type_scat_dispersion_real
_atom_type_scat_dispersion_imag
_atom_type_scat_source
C C 0.0181 0.0091 'International Tables Vol C Tables 4.2.6.8 and 6.1.1.4'
H H 0.0000 0.0000 'International Tables Vol C Tables 4.2.6.8 and 6.1.1.4'
N N 0.0311 0.0180 'International Tables Vol C Tables 4.2.6.8 and 6.1.1.4'
O O 0.0492 0.0322 'International Tables Vol C Tables 4.2.6.8 and 6.1.1.4'

loop_
_geom_angle_atom_site_label_1
_geom_angle_atom_site_label_2
_geom_angle_atom_site_label_3
_geom_angle
C6 C1 C2 122.5(4)
C6 C1 N1 119.0(4)
C2 C1 N1 118.4(4)
C1 C6 C5 118.8(4)
C6 C5 C4 120.7(3)
C3 C4 C5 118.7(3)
C3 C4 C7 122.7(3)
C5 C4 C7 118.5(3)
C4 C3 C2 121.3(4)
C1 C2 C3 117.9(4)
O3 C7 N2 121.1(3)
O3 C7 C4 121.9(3)
N2 C7 C4 117.0(3)
C13 C8 C9 120.9(3)
C13 C8 N2 118.6(3)
C9 C8 N2 120.4(3)
O4 C9 C8 116.8(3)
O4 C9 C10 124.1(3)
C8 C9 C10 119.1(3)
C11 C10 C9 119.1(3)
C10 C11 C12 122.2(3)
C11 C12 C13 117.8(4)
O9 C13 C8 115.5(3)
O9 C13 C12 123.6(4)
C8 C13 C12 120.8(3)
O4 C14 C15 110.6(3)
O5 C15 N3 122.6(4)
O5 C15 C14 119.5(4)
N3 C15 C14 118.0(3)
N3 C16 C17 112.5(3)
C18 C17 C16 114.9(3)
C17 C18 C19 114.0(4)
N4 C19 C18 112.3(3)
O6 C20 N4 124.3(4)
O6 C20 C21 119.9(4)
N4 C20 C21 115.8(4)
N5 C21 C22 122.7(4)
N5 C21 C20 117.8(3)
C22 C21 C20 119.5(4)
C23 C22 C21 119.3(4)
C22 C23 C24 119.0(4)
C23 C24 C25 118.8(4)
N5 C25 C24 122.3(3)
N5 C25 C26 117.3(3)
C24 C25 C26 120.4(3)
O7 C26 N6 122.7(4)
O7 C26 C25 119.8(3)
N6 C26 C25 117.4(3)
N6 C27 C28 112.9(3)
C29 C28 C27 112.3(3)
C28 C29 C30 113.7(3)
N7 C30 C29 112.2(3)
O8 C31 N7 124.5(3)
O8 C31 C32 119.2(3)
N7 C31 C32 116.3(3)
O9 C32 C31 108.1(3)
O2 N1 O1 124.5(5)
O2 N1 C1 118.1(5)
O1 N1 C1 117.3(5)
C7 N2 C8 125.1(3)
C15 N3 C16 124.5(3)
C20 N4 C19 121.5(4)
C25 N5 C21 117.9(3)
C26 N6 C27 123.2(3)
C31 N7 C30 123.3(3)
C9 O4 C14 119.2(3)
C13 O9 C32 120.0(3)

loop_
_geom_bond_atom_site_label_1
_geom_bond_atom_site_label_2
_geom_bond_distance
O3 C7 1.215(4)
C1 C6 1.356(6)
C1 C2 1.371(6)
C1 N1 1.481(5)
C6 C5 1.374(5)
C5 C4 1.385(5)
C4 C3 1.372(5)
C4 C7 1.490(5)
C3 C2 1.381(6)
C7 N2 1.326(4)
C8 C13 1.372(5)
C8 C9 1.373(5)
C8 N2 1.430(4)
C9 O4 1.363(4)
C9 C10 1.400(5)
C10 C11 1.374(5)
C11 C12 1.377(5)
C12 C13 1.390(5)
C13 O9 1.366(4)
C14 O4 1.430(4)
C14 C15 1.492(6)
C15 O5 1.235(4)
C15 N3 1.317(5)
C16 N3 1.465(5)
C16 C17 1.521(5)
C17 C18 1.513(6)
C18 C19 1.531(6)
C19 N4 1.464(5)
C20 O6 1.222(5)
C20 N4 1.336(5)
C20 C21 1.511(5)
C21 N5 1.342(4)
C21 C22 1.377(5)
C22 C23 1.370(6)
C23 C24 1.378(6)
C24 C25 1.392(5)
C25 N5 1.340(4)
C25 C26 1.487(5)
C26 O7 1.248(4)
C26 N6 1.324(5)
C27 N6 1.450(5)
C27 C28 1.520(5)
C28 C29 1.513(5)
C29 C30 1.523(5)
C30 N7 1.449(5)
C31 O8 1.232(4)
C31 N7 1.332(5)
C31 C32 1.503(5)
C32 O9 1.420(4)
N1 O2 1.209(6)
N1 O1 1.218(7)
